data_7228213
loop_
_publ_author_name
'Boer, Stephanie A.'
'Turner, David R.'

_publ_section_title
;
 A robust metallomacrocyclic motif for the formation interpenetrated
 coordination polymers
;
_journal_issue 17
_journal_name_full CrystEngComm
_journal_page_first 2402
_journal_paper_doi 10.1039/C7CE00498B
_journal_volume 19
_journal_year 2017
_chemical_absolute_configuration syn
_chemical_formula_moiety 'C88 H51 Cd2 N12 O26, C3 H7 N O, H2 O'
_chemical_formula_sum 'C91 H60 Cd2 N13 O28'
_chemical_formula_weight 2008.32
_space_group_crystal_system triclinic
_space_group_IT_number 1
_space_group_name_Hall 'P 1'
_space_group_name_H-M_alt 'P 1'
_symmetry_space_group_name_Hall 'P 1'
_symmetry_space_group_name_H-M 'P 1'
_atom_sites_solution_hydrogens mixed
_atom_sites_solution_primary direct
_audit_creation_date 2017-03-10
_audit_creation_method
;
Olex2 1.2
(compiled 2017.03.02 svn.r3394 for OlexSys, GUI svn.r5324)
;
_audit_update_record
;
2017-03-13 deposited with the CCDC.
2017-03-28 downloaded from the CCDC.
;
_cell_angle_alpha 81.85(3)
_cell_angle_beta 66.46(3)
_cell_angle_gamma 89.84(3)
_cell_formula_units_Z 1
_cell_length_a 11.947(2)
_cell_length_b 13.534(3)
_cell_length_c 14.618(3)
_cell_measurement_reflns_used 27891
_cell_measurement_temperature 100
_cell_measurement_theta_max 23.256
_cell_measurement_theta_min 1.523
_cell_volume 2141.2(9)
_computing_cell_refinement 'XDS (Kabsch, 1993)'
_computing_data_collection 'BluIce (McPhillips, 2002)'
_computing_data_reduction 'XDS (Kabsch, 1993)'
_computing_molecular_graphics 'Olex2 (Dolomanov et al., 2009)'
_computing_publication_material 'Olex2 (Dolomanov et al., 2009)'
_computing_structure_refinement 'ShelXL (Sheldrick, 2015)'
_computing_structure_solution 'SIR2004 (Burla et al., 2007)'
_diffrn_ambient_temperature 100
_diffrn_measured_fraction_theta_full 0.987
_diffrn_measured_fraction_theta_max 0.985
_diffrn_measurement_device_type 'ADSC Quantum 210r'
_diffrn_measurement_method 'Phi Scan'
_diffrn_radiation_monochromator 'Silicon Double Crystal'
_diffrn_radiation_type Synchrotron
_diffrn_radiation_wavelength 0.7108
_diffrn_reflns_av_R_equivalents 0.1358
_diffrn_reflns_av_unetI/netI 0.1264
_diffrn_reflns_Laue_measured_fraction_full 0.987
_diffrn_reflns_Laue_measured_fraction_max 0.985
_diffrn_reflns_limit_h_max 13
_diffrn_reflns_limit_h_min -13
_diffrn_reflns_limit_k_max 15
_diffrn_reflns_limit_k_min -15
_diffrn_reflns_limit_l_max 16
_diffrn_reflns_limit_l_min -16
_diffrn_reflns_number 27891
_diffrn_reflns_point_group_measured_fraction_full 0.961
_diffrn_reflns_point_group_measured_fraction_max 0.959
_diffrn_reflns_theta_full 23.000
_diffrn_reflns_theta_max 23.259
_diffrn_reflns_theta_min 1.523
_diffrn_source 'MX1 beamline Australian Synchrotron'
_exptl_absorpt_coefficient_mu 0.589
_exptl_absorpt_correction_type multi-scan
_exptl_absorpt_process_details sadabs
_exptl_crystal_colour 'clear orange'
_exptl_crystal_colour_lustre clear
_exptl_crystal_colour_primary orange
_exptl_crystal_density_diffrn 1.557
_exptl_crystal_description block
_exptl_crystal_F_000 1017
_exptl_crystal_size_max 0.02
_exptl_crystal_size_mid 0.02
_exptl_crystal_size_min 0.01
_refine_diff_density_max 1.503
_refine_diff_density_min -1.061
_refine_diff_density_rms 0.148
_refine_ls_abs_structure_details
;
 Flack x determined using 3085 quotients [(I+)-(I-)]/[(I+)+(I-)]
 (Parsons, Flack and Wagner, Acta Cryst. B69 (2013) 249-259).
;
_refine_ls_abs_structure_Flack 0.21(3)
_refine_ls_extinction_coef 0.007(3)
_refine_ls_extinction_expression Fc^*^=kFc[1+0.001xFc^2^\l^3^/sin(2\q)]^-1/4^
_refine_ls_extinction_method 'SHELXL-2016/6 (Sheldrick 2016)'
_refine_ls_goodness_of_fit_ref 1.051
_refine_ls_hydrogen_treatment mixed
_refine_ls_matrix_type full
_refine_ls_number_parameters 1228
_refine_ls_number_reflns 11796
_refine_ls_number_restraints 96
_refine_ls_restrained_S_all 1.055
_refine_ls_R_factor_all 0.1100
_refine_ls_R_factor_gt 0.0900
_refine_ls_shift/su_max 0.000
_refine_ls_shift/su_mean 0.000
_refine_ls_structure_factor_coef Fsqd
_refine_ls_weighting_details 'w=1/[\s^2^(Fo^2^)+(0.1599P)^2^] where P=(Fo^2^+2Fc^2^)/3'
_refine_ls_weighting_scheme calc
_refine_ls_wR_factor_gt 0.2242
_refine_ls_wR_factor_ref 0.2444
_reflns_Friedel_coverage 0.947
_reflns_Friedel_fraction_full 0.934
_reflns_Friedel_fraction_max 0.933
_reflns_number_gt 9139
_reflns_number_total 11796
_reflns_threshold_expression 'I > 2\s(I)'
_cod_data_source_file c7ce00498b2.cif
_cod_data_source_block 8
_cod_database_code 7228213
_shelx_shelxl_version_number 2016/6
_shelx_space_group_comment
;
The symmetry employed for this shelxl refinement is uniquely defined
by the following loop, which should always be used as a source of
symmetry information in preference to the above space-group names.
They are only intended as comments.
;
_olex2_refinement_description
;
1. Fixed Uiso
 At 1.2 times of:
  All C(H) groups
 At 1.5 times of:
  All C(H,H,H) groups, All O(H,H) groups
2. Restrained distances
 C19-C18
 1.5 with sigma of 0.02
 O20-C59
 1.2 with sigma of 0.02
 O28-H28A = O28-H28B
 0.84 with sigma of 0.001
 C79-C78
 1.39 with sigma of 0.02
 O25-H25A = O25-H25B
 0.84 with sigma of 0.02
 C26-C25
 1.5 with sigma of 0.02
 N13-C90
 1.44 with sigma of 0.02
 O3-C4
 1.2 with sigma of 0.02
 C3-C2
 1.5 with sigma of 0.02
 N13-C91
 1.44 with sigma of 0.02
 N10-C71
 1.4 with sigma of 0.02
 C48-C47
 1.5 with sigma of 0.005
 C32-C24
 1.5 with sigma of 0.02
 C23-C22
 1.5 with sigma of 0.02
 C37-C29
 1.5 with sigma of 0.02
 O26-H26A = O26-H26B
 0.84 with sigma of 0.001
 C51-C50 = C52-C51 = C53-C48
 1.39 with sigma of 0.02
 C56-C55 = C55-C54 = C57-C56
 1.39 with sigma of 0.02
 C11-C10 = C12-C11 = C14-C13 = C15-C14
 1.39 with sigma of 0.02
 H28A-H28B
 1.38 with sigma of 0.04
 H25A-H25B
 1.34 with sigma of 0.04
 H90A-H42_$1
 2.1 with sigma of 0.04
 C91-C90
 2.5 with sigma of 0.04
 H26A-H26B
 1.38 with sigma of 0.04
 H26B-Cd2
 3 with sigma of 0.04
 Cd1-H25A \\sim Cd1-H25B
 with sigma of 0.02
 Cd2-H26A \\sim Cd2-H26B
 with sigma of 0.02
3. Rigid bond restraints
 N5, C41, C42, C43, C44, C45
 with sigma for 1-2 distances of 0.01 and sigma for 1-3 distances of 0.01
 O27, N13, C89, C90, C91
 with sigma for 1-2 distances of 0.01 and sigma for 1-3 distances of 0.01
 N8, C60, C61, C62, C63, C64
 with sigma for 1-2 distances of 0.001 and sigma for 1-3 distances of 0.001
 N9, C65, C66, C67, C68, C69
 with sigma for 1-2 distances of 0.01 and sigma for 1-3 distances of 0.01
4. Uiso/Uaniso restraints and constraints
Uanis(O28) \\sim Ueq: with sigma of 0.005 and sigma for terminal atoms of 0.01
Uanis(O26) \\sim Ueq: with sigma of 0.01 and sigma for terminal atoms of 0.01
5.a Ternary CH refined with riding coordinates:
 C2(H2), C19(H19), C22(H22), C39(H39)
5.b Me refined with riding coordinates:
 C3(H3A,H3B,H3C), C23(H23A,H23B,H23C), C38(H38A,H38B,H38C), C91(H91A,H91B,H91C)
5.c Aromatic/amide H refined with riding coordinates:
 C7(H7), C8(H8), C13(H13), C14(H14), C27(H27), C28(H28), C33(H33), C34(H34),
 C41(H41), C42(H42), C44(H44), C45(H45), C49(H49), C50(H50), C55(H55), C56(H56),
  C60(H60), C61(H61), C63(H63), C64(H64), C66(H66), C68(H68), C69(H69),
 C73(H73), C74(H74), C79(H79), C80(H80), C84(H84), C85(H85), C87(H87), C88(H88),
  C89(H89)
5.d Idealised Me refined as rotating group:
 C18(H18A,H18B,H18C), C90(H90A,H90B,H90C)
;
_olex2_submission_special_instructions 'No special instructions were received'

loop_
_space_group_symop_operation_xyz
'x, y, z'

loop_
_atom_site_label
_atom_site_type_symbol
_atom_site_fract_x
_atom_site_fract_y
_atom_site_fract_z
_atom_site_U_iso_or_equiv
_atom_site_adp_type
_atom_site_occupancy
_atom_site_site_symmetry_order
_atom_site_calc_flag
_atom_site_refinement_flags_posn
_atom_site_refinement_flags_adp
Cd1 Cd -0.1251(4) 0.9694(3) -0.1503(4) 0.0635(6) Uani 1 1 d D .
Cd2 Cd 0.2927(4) 0.1660(3) 0.2385(4) 0.0621(5) Uani 1 1 d D .
O1 O -0.040(2) 0.9201(15) -0.3285(15) 0.086(6) Uani 1 1 d . .
O2 O -0.0050(17) 0.8379(12) -0.2053(14) 0.071(4) Uani 1 1 d . .
O3 O -0.0740(13) 0.6421(12) -0.2704(11) 0.066(3) Uani 1 1 d D .
O4 O 0.3112(13) 0.7646(9) -0.3394(10) 0.055(3) Uani 1 1 d . .
O5 O 0.058(2) 0.1788(13) -0.0600(16) 0.098(6) Uani 1 1 d . .
O6 O 0.4169(14) 0.3151(10) -0.0830(11) 0.060(3) Uani 1 1 d . .
O7 O 0.2321(16) 0.2089(12) 0.1109(13) 0.063(4) Uani 1 1 d . .
O8 O 0.3638(16) 0.0914(14) 0.0746(13) 0.068(4) Uani 1 1 d . .
O9 O -0.2264(19) 1.0357(14) 0.0204(18) 0.082(6) Uani 1 1 d . .
O10 O -0.099(2) 0.9150(19) -0.0079(16) 0.100(6) Uani 1 1 d . .
O11 O -0.2881(19) 0.7668(16) 0.2113(18) 0.103(6) Uani 1 1 d . .
O12 O 0.055(2) 0.9560(17) 0.1341(19) 0.122(7) Uani 1 1 d . .
O13 O -0.0473(17) 0.3762(14) 0.4334(13) 0.082(4) Uani 1 1 d . .
O14 O 0.3103(19) 0.5532(16) 0.3158(16) 0.104(6) Uani 1 1 d . .
O15 O 0.1994(19) 0.3022(17) 0.2997(14) 0.090(6) Uani 1 1 d . .
O16 O 0.233(3) 0.221(2) 0.423(2) 0.110(8) Uani 1 1 d . .
O17 O 0.332(2) -0.3037(15) 0.440(2) 0.100(7) Uani 1 1 d . .
O18 O 0.6566(19) -0.1192(13) 0.4275(15) 0.079(5) Uani 1 1 d . .
O19 O 0.509(3) -0.7238(14) 0.6715(19) 0.094(7) Uani 1 1 d . .
O20 O 0.8439(16) -0.5517(14) 0.6498(14) 0.072(4) Uani 1 1 d D .
O21 O 0.7525(17) 0.5565(13) 0.0081(15) 0.069(4) Uani 1 1 d . .
O22 O 0.8638(19) 0.3008(15) 0.1815(15) 0.082(5) Uani 1 1 d . .
O23 O 1.2900(15) 0.8365(11) -0.0860(15) 0.071(5) Uani 1 1 d . .
O24 O 1.4220(17) 0.5719(12) 0.0673(15) 0.079(6) Uani 1 1 d . .
O25 O 0.0515(15) 1.0727(12) -0.2126(17) 0.088(5) Uani 1 1 d D .
H25A H 0.122(9) 1.057(7) -0.22(2) 0.131 Uiso 1 1 d DR .
H25B H 0.058(9) 1.136(3) -0.22(2) 0.131 Uiso 1 1 d DR .
N1 N 0.1215(15) 0.6979(14) -0.3160(14) 0.056(4) Uani 1 1 d . .
N2 N 0.246(2) 0.2489(13) -0.0804(16) 0.068(6) Uani 1 1 d . .
N3 N -0.123(4) 0.871(3) 0.188(2) 0.120(11) Uani 1 1 d . .
N4 N 0.125(2) 0.472(2) 0.384(2) 0.096(9) Uani 1 1 d . .
N5 N 0.376(2) 0.0328(19) 0.3054(18) 0.073(5) Uani 1 1 d . U
N6 N 0.499(2) -0.2166(14) 0.4303(15) 0.054(5) Uani 1 1 d . .
N7 N 0.679(2) -0.6402(19) 0.6645(16) 0.073(7) Uani 1 1 d . .
N8 N 0.797(2) -0.8986(15) 0.7891(17) 0.074(6) Uani 1 1 d . U
N9 N 0.4795(18) 0.2686(14) 0.1704(15) 0.052(4) Uani 1 1 d . U
N10 N 0.8116(16) 0.4278(11) 0.0940(13) 0.042(4) Uani 1 1 d D .
N11 N 1.362(2) 0.7027(15) -0.0123(16) 0.062(5) Uani 1 1 d . .
N12 N 1.694(2) 0.8733(17) -0.1004(16) 0.066(5) Uani 1 1 d . .
C1 C 0.012(2) 0.8561(15) -0.2980(18) 0.062(6) Uani 1 1 d . .
C2 C 0.0976(17) 0.7912(16) -0.3696(13) 0.063(5) Uani 1 1 d D .
H2 H 0.178022 0.830621 -0.403319 0.076 Uiso 1 1 calc R .
C3 C 0.064(3) 0.769(3) -0.4548(17) 0.099(10) Uani 1 1 d D .
H3A H 0.048107 0.832160 -0.489322 0.149 Uiso 1 1 calc R .
H3B H 0.130894 0.737670 -0.503060 0.149 Uiso 1 1 calc R .
H3C H -0.010320 0.724506 -0.427027 0.149 Uiso 1 1 calc R .
C4 C 0.027(2) 0.627(2) -0.270(2) 0.086(10) Uani 1 1 d D .
C5 C 0.2372(15) 0.6958(13) -0.3037(13) 0.042(4) Uani 1 1 d . .
C6 C 0.2498(19) 0.6023(15) -0.2436(14) 0.046(4) Uani 1 1 d . .
C7 C 0.360(2) 0.5961(14) -0.2323(15) 0.053(5) Uani 1 1 d . .
H7 H 0.418853 0.650856 -0.260675 0.064 Uiso 1 1 calc R .
C8 C 0.3856(16) 0.5069(13) -0.1779(14) 0.044(4) Uani 1 1 d . .
H8 H 0.455312 0.504694 -0.161852 0.053 Uiso 1 1 calc R .
C9 C 0.302(2) 0.4245(18) -0.1503(19) 0.060(6) Uani 1 1 d . .
C10 C 0.194(2) 0.4308(15) -0.1690(18) 0.059(6) Uani 1 1 d D .
C11 C 0.1697(19) 0.5243(16) -0.2115(18) 0.058(6) Uani 1 1 d D .
C12 C 0.0562(18) 0.5323(15) -0.2228(15) 0.056(5) Uani 1 1 d D .
C13 C -0.028(2) 0.4489(17) -0.1889(18) 0.069(6) Uani 1 1 d D .
H13 H -0.103733 0.453988 -0.195449 0.082 Uiso 1 1 calc R .
C14 C 0.0005(19) 0.3576(16) -0.1450(15) 0.064(6) Uani 1 1 d D .
H14 H -0.055660 0.300972 -0.123868 0.077 Uiso 1 1 calc R .
C15 C 0.106(2) 0.3503(17) -0.1331(18) 0.064(6) Uani 1 1 d D .
C16 C 0.131(2) 0.2546(15) -0.0885(16) 0.058(5) Uani 1 1 d . .
C17 C 0.3226(18) 0.3269(19) -0.0983(15) 0.056(5) Uani 1 1 d . .
C18 C 0.381(3) 0.105(2) -0.1273(19) 0.113(13) Uani 1 1 d D .
H18A H 0.352727 0.092260 -0.179119 0.170 Uiso 1 1 calc GR .
H18B H 0.405311 0.042318 -0.099595 0.170 Uiso 1 1 calc GR .
H18C H 0.451399 0.153692 -0.157398 0.170 Uiso 1 1 calc GR .
C19 C 0.278(2) 0.1460(16) -0.0431(16) 0.072(6) Uani 1 1 d D .
H19 H 0.204502 0.100300 -0.024422 0.086 Uiso 1 1 calc R .
C20 C 0.291(3) 0.155(2) 0.055(2) 0.074(7) Uani 1 1 d . .
C21 C -0.166(3) 0.9760(17) 0.047(2) 0.074(8) Uani 1 1 d . .
C22 C -0.193(4) 0.957(2) 0.161(2) 0.109(10) Uani 1 1 d D .
H22 H -0.282252 0.935784 0.198233 0.131 Uiso 1 1 calc R .
C23 C -0.173(5) 1.051(2) 0.196(3) 0.16(2) Uani 1 1 d D .
H23A H -0.220574 1.103089 0.176814 0.238 Uiso 1 1 calc R .
H23B H -0.200095 1.039519 0.269299 0.238 Uiso 1 1 calc R .
H23C H -0.086210 1.072277 0.163743 0.238 Uiso 1 1 calc R .
C24 C -0.197(2) 0.780(2) 0.2171(19) 0.079(7) Uani 1 1 d D .
C25 C -0.009(3) 0.882(2) 0.172(2) 0.078(7) Uani 1 1 d D .
C26 C 0.047(3) 0.799(2) 0.2158(19) 0.084(8) Uani 1 1 d D .
C27 C 0.167(4) 0.814(4) 0.215(4) 0.158(19) Uani 1 1 d . .
H27 H 0.213455 0.875811 0.187079 0.189 Uiso 1 1 calc R .
C28 C 0.213(3) 0.731(2) 0.257(3) 0.105(11) Uani 1 1 d . .
H28 H 0.288955 0.739474 0.261381 0.126 Uiso 1 1 calc R .
C29 C 0.151(3) 0.6413(18) 0.2908(18) 0.075(7) Uani 1 1 d D .
C30 C 0.030(2) 0.6246(17) 0.2966(15) 0.053(5) Uani 1 1 d . .
C31 C -0.019(2) 0.7048(19) 0.2492(18) 0.064(7) Uani 1 1 d . .
C32 C -0.133(3) 0.696(2) 0.250(2) 0.085(9) Uani 1 1 d D .
C33 C -0.1982(18) 0.596(2) 0.2950(15) 0.058(6) Uani 1 1 d . .
H33 H -0.276868 0.583421 0.295884 0.069 Uiso 1 1 calc R .
C34 C -0.145(3) 0.5200(18) 0.3359(18) 0.069(6) Uani 1 1 d . .
H34 H -0.186409 0.455702 0.360090 0.083 Uiso 1 1 calc R .
C35 C -0.036(2) 0.534(2) 0.3425(18) 0.069(6) Uani 1 1 d . .
C36 C 0.005(2) 0.4512(15) 0.3900(16) 0.056(5) Uani 1 1 d . .
C37 C 0.205(2) 0.5534(17) 0.3308(18) 0.072(6) Uani 1 1 d D .
C38 C 0.097(5) 0.352(3) 0.554(3) 0.17(2) Uani 1 1 d . .
H38A H 0.080197 0.409863 0.589498 0.260 Uiso 1 1 calc R .
H38B H 0.019840 0.319368 0.561865 0.260 Uiso 1 1 calc R .
H38C H 0.141639 0.304438 0.581699 0.260 Uiso 1 1 calc R .
C39 C 0.179(3) 0.388(2) 0.4352(19) 0.098(9) Uani 1 1 d . .
H39 H 0.259732 0.415473 0.429438 0.117 Uiso 1 1 calc R .
C40 C 0.203(3) 0.296(3) 0.383(2) 0.095(9) Uani 1 1 d . .
C41 C 0.365(3) 0.026(2) 0.400(2) 0.098(9) Uani 1 1 d . U
H41 H 0.326680 0.075509 0.440547 0.117 Uiso 1 1 calc R .
C42 C 0.409(4) -0.052(2) 0.435(2) 0.096(9) Uani 1 1 d . U
H42 H 0.406463 -0.054832 0.501633 0.115 Uiso 1 1 calc DR .
C43 C 0.459(3) -0.127(2) 0.385(2) 0.067(6) Uani 1 1 d . U
C44 C 0.463(2) -0.118(2) 0.292(2) 0.071(6) Uani 1 1 d . U
H44 H 0.492560 -0.171128 0.253573 0.085 Uiso 1 1 calc R .
C45 C 0.427(2) -0.039(2) 0.2511(18) 0.066(5) Uani 1 1 d . U
H45 H 0.436848 -0.033130 0.182633 0.079 Uiso 1 1 calc R .
C46 C 0.426(3) -0.309(2) 0.458(2) 0.081(9) Uani 1 1 d . .
C47 C 0.601(2) -0.2027(15) 0.4522(18) 0.064(6) Uani 1 1 d D .
C48 C 0.640(2) -0.2935(13) 0.5007(18) 0.059(6) Uani 1 1 d D .
C49 C 0.742(2) -0.2862(17) 0.525(2) 0.068(6) Uani 1 1 d . .
H49 H 0.786971 -0.224042 0.509444 0.081 Uiso 1 1 calc R .
C50 C 0.776(2) -0.3700(16) 0.572(2) 0.074(7) Uani 1 1 d D .
H50 H 0.843319 -0.364687 0.589744 0.089 Uiso 1 1 calc R .
C51 C 0.7112(19) -0.4632(17) 0.5924(16) 0.056(6) Uani 1 1 d D .
C52 C 0.607(2) -0.4686(18) 0.5697(19) 0.059(6) Uani 1 1 d D .
C53 C 0.5707(18) -0.3850(16) 0.5217(16) 0.047(5) Uani 1 1 d D .
C54 C 0.469(2) -0.3925(16) 0.499(2) 0.066(7) Uani 1 1 d D .
C55 C 0.403(3) -0.4810(16) 0.521(2) 0.071(7) Uani 1 1 d D .
H55 H 0.335887 -0.486382 0.503087 0.086 Uiso 1 1 calc R .
C56 C 0.436(3) -0.5624(19) 0.571(2) 0.081(8) Uani 1 1 d D .
H56 H 0.386468 -0.622954 0.590493 0.097 Uiso 1 1 calc R .
C57 C 0.539(2) -0.5595(19) 0.5939(16) 0.055(6) Uani 1 1 d D .
C58 C 0.569(3) -0.6458(18) 0.646(2) 0.066(7) Uani 1 1 d . .
C59 C 0.745(2) -0.5550(19) 0.6396(18) 0.061(7) Uani 1 1 d D .
C60 C 0.816(6) -0.874(3) 0.694(3) 0.18(2) Uani 1 1 d . U
H60 H 0.860403 -0.921012 0.651717 0.218 Uiso 1 1 calc R .
C61 C 0.782(4) -0.790(2) 0.641(2) 0.128(15) Uani 1 1 d . U
H61 H 0.801410 -0.780331 0.570477 0.154 Uiso 1 1 calc R .
C62 C 0.718(3) -0.7238(18) 0.7037(19) 0.066(6) Uani 1 1 d . U
C63 C 0.692(3) -0.742(2) 0.8074(19) 0.087(8) Uani 1 1 d . U
H63 H 0.642393 -0.700139 0.852269 0.104 Uiso 1 1 calc R .
C64 C 0.743(3) -0.827(2) 0.843(2) 0.092(9) Uani 1 1 d . U
H64 H 0.738092 -0.833558 0.909950 0.110 Uiso 1 1 calc R .
C65 C 0.586(3) 0.2250(18) 0.1213(19) 0.073(6) Uani 1 1 d . U
C66 C 0.702(3) 0.2812(19) 0.0955(19) 0.072(6) Uani 1 1 d . U
H66 H 0.777025 0.251356 0.062699 0.087 Uiso 1 1 calc R .
C67 C 0.705(2) 0.3792(18) 0.1188(17) 0.059(5) Uani 1 1 d . U
C68 C 0.591(2) 0.4138(19) 0.160(2) 0.073(6) Uani 1 1 d . U
H68 H 0.584926 0.481999 0.169759 0.087 Uiso 1 1 calc R .
C69 C 0.487(2) 0.3574(16) 0.189(2) 0.067(6) Uani 1 1 d . U
H69 H 0.412240 0.385628 0.226412 0.080 Uiso 1 1 calc R .
C70 C 0.893(2) 0.3820(17) 0.1289(15) 0.051(5) Uani 1 1 d . .
C71 C 0.827(2) 0.5273(14) 0.0418(16) 0.053(5) Uani 1 1 d D .
C72 C 0.941(2) 0.5836(17) 0.0234(19) 0.051(6) Uani 1 1 d . .
C73 C 0.956(2) 0.6819(18) -0.0182(19) 0.056(6) Uani 1 1 d . .
H73 H 0.891115 0.712764 -0.031640 0.067 Uiso 1 1 calc R .
C74 C 1.0678(18) 0.7404(15) -0.0423(19) 0.055(6) Uani 1 1 d . .
H74 H 1.081309 0.807246 -0.076396 0.066 Uiso 1 1 calc R .
C75 C 1.153(2) 0.6949(15) -0.0136(18) 0.053(6) Uani 1 1 d . .
C76 C 1.138(2) 0.5932(18) 0.0346(16) 0.049(6) Uani 1 1 d . .
C77 C 1.029(2) 0.5402(14) 0.0543(17) 0.040(5) Uani 1 1 d . .
C78 C 1.007(2) 0.4397(19) 0.1067(15) 0.051(6) Uani 1 1 d D .
C79 C 1.102(2) 0.3995(16) 0.1311(15) 0.048(5) Uani 1 1 d D .
H79 H 1.092195 0.331046 0.160257 0.058 Uiso 1 1 calc R .
C80 C 1.206(2) 0.4521(17) 0.1159(19) 0.052(6) Uani 1 1 d . .
H80 H 1.261376 0.423275 0.141989 0.062 Uiso 1 1 calc R .
C81 C 1.230(2) 0.5481(16) 0.0621(15) 0.047(5) Uani 1 1 d . .
C82 C 1.341(2) 0.6081(18) 0.0436(19) 0.061(6) Uani 1 1 d . .
C83 C 1.269(2) 0.7512(16) -0.042(2) 0.060(6) Uani 1 1 d . .
C84 C 1.577(2) 0.903(2) -0.0348(19) 0.068(6) Uani 1 1 d . .
H84 H 1.577641 0.965160 -0.011430 0.082 Uiso 1 1 calc R .
C85 C 1.473(2) 0.8564(17) -0.0043(19) 0.061(6) Uani 1 1 d . .
H85 H 1.398957 0.880633 0.038766 0.073 Uiso 1 1 calc R .
C86 C 1.4805(19) 0.7641(14) -0.0415(19) 0.048(5) Uani 1 1 d . .
C87 C 1.578(2) 0.7270(16) -0.0983(19) 0.061(5) Uani 1 1 d . .
H87 H 1.575493 0.664008 -0.119307 0.073 Uiso 1 1 calc R .
C88 C 1.695(3) 0.787(2) -0.130(2) 0.086(8) Uani 1 1 d . .
H88 H 1.770075 0.763048 -0.171394 0.104 Uiso 1 1 calc R .
O27 O 0.284(2) 1.0372(15) -0.3247(17) 0.115(6) Uani 1 1 d . U
N13 N 0.469(3) 0.973(2) -0.335(2) 0.134(8) Uani 1 1 d D U
C89 C 0.346(4) 0.977(2) -0.303(3) 0.113(8) Uani 1 1 d . U
H89 H 0.301329 0.921447 -0.254695 0.136 Uiso 1 1 calc R .
C90 C 0.513(5) 1.063(3) -0.408(3) 0.20(2) Uani 1 1 d D U
H90A H 0.475215 1.064967 -0.456294 0.306 Uiso 1 1 calc DGR .
H90B H 0.601970 1.062959 -0.443172 0.306 Uiso 1 1 calc GR .
H90C H 0.491647 1.121489 -0.373025 0.306 Uiso 1 1 calc GR .
C91 C 0.548(4) 0.910(5) -0.302(3) 0.23(3) Uani 1 1 d D U
H91A H 0.633622 0.931547 -0.345000 0.341 Uiso 1 1 calc R .
H91B H 0.531753 0.915779 -0.231696 0.341 Uiso 1 1 calc R .
H91C H 0.532623 0.840531 -0.307094 0.341 Uiso 1 1 calc R .
O28 O 0.6356(18) 0.4875(14) -0.1190(15) 0.122(6) Uani 1 1 d D U
H28A H 0.631(11) 0.466(13) -0.061(3) 0.183 Uiso 1 1 d DR .
H28B H 0.689(7) 0.534(5) -0.151(11) 0.183 Uiso 1 1 d DR .
O26 O 0.071(3) 0.096(2) 0.3290(19) 0.186(14) Uani 1 1 d D U
H26A H 0.024(4) 0.138(4) 0.360(7) 0.279 Uiso 1 1 d DR .
H26B H 0.041(4) 0.081(9) 0.289(3) 0.279 Uiso 1 1 d DR .

loop_
_atom_site_aniso_label
_atom_site_aniso_U_11
_atom_site_aniso_U_22
_atom_site_aniso_U_33
_atom_site_aniso_U_23
_atom_site_aniso_U_13
_atom_site_aniso_U_12
Cd1 0.0605(10) 0.0506(9) 0.0836(12) -0.0082(8) -0.0340(9) 0.0046(7)
Cd2 0.0653(11) 0.0616(10) 0.0662(10) -0.0039(8) -0.0357(8) 0.0083(8)
O1 0.104(14) 0.072(12) 0.076(11) -0.007(9) -0.032(10) 0.026(10)
O2 0.089(11) 0.062(8) 0.084(11) -0.024(8) -0.053(9) 0.044(8)
O3 0.057(8) 0.081(9) 0.072(8) -0.006(7) -0.038(7) 0.006(7)
O4 0.064(8) 0.043(6) 0.068(7) -0.007(6) -0.038(6) 0.015(6)
O5 0.115(15) 0.068(9) 0.130(14) 0.027(10) -0.084(12) -0.030(9)
O6 0.074(9) 0.042(7) 0.075(8) -0.001(6) -0.043(7) 0.008(6)
O7 0.081(10) 0.054(7) 0.071(9) -0.010(7) -0.048(8) 0.018(7)
O8 0.060(9) 0.085(11) 0.068(9) -0.021(8) -0.034(7) 0.035(8)
O9 0.087(13) 0.053(9) 0.133(16) -0.017(9) -0.073(12) 0.016(8)
O10 0.085(13) 0.140(17) 0.092(12) -0.040(12) -0.046(10) 0.045(12)
O11 0.070(11) 0.098(13) 0.158(18) -0.001(12) -0.069(12) 0.031(9)
O12 0.123(19) 0.088(13) 0.136(17) 0.009(13) -0.042(15) -0.018(13)
O13 0.082(11) 0.086(12) 0.087(10) -0.018(9) -0.043(9) 0.026(9)
O14 0.079(13) 0.124(15) 0.119(14) -0.044(12) -0.042(11) 0.018(11)
O15 0.074(11) 0.122(15) 0.068(11) -0.006(10) -0.027(9) -0.004(10)
O16 0.129(19) 0.100(15) 0.127(18) 0.003(13) -0.087(16) 0.039(13)
O17 0.117(18) 0.062(11) 0.15(2) 0.004(12) -0.095(16) -0.004(11)
O18 0.085(12) 0.055(10) 0.088(11) 0.013(8) -0.035(9) -0.006(8)
O19 0.148(19) 0.050(10) 0.121(15) -0.006(9) -0.093(14) -0.002(10)
O20 0.060(10) 0.080(11) 0.079(10) -0.017(9) -0.032(8) 0.022(8)
O21 0.069(10) 0.064(9) 0.101(11) -0.015(9) -0.060(10) 0.022(8)
O22 0.086(13) 0.076(12) 0.093(12) 0.005(11) -0.051(11) 0.010(10)
O23 0.049(8) 0.041(8) 0.129(14) 0.030(9) -0.055(9) -0.010(6)
O24 0.068(11) 0.055(9) 0.122(14) 0.036(9) -0.064(10) -0.008(8)
O25 0.053(8) 0.066(9) 0.141(15) 0.011(10) -0.046(9) -0.005(7)
N1 0.031(8) 0.076(11) 0.078(10) -0.014(8) -0.040(8) 0.023(7)
N2 0.117(18) 0.035(8) 0.077(12) -0.007(8) -0.065(13) 0.008(10)
N3 0.14(3) 0.14(3) 0.11(2) -0.04(2) -0.08(2) 0.06(2)
N4 0.062(14) 0.14(2) 0.109(17) -0.069(16) -0.049(13) 0.061(15)
N5 0.062(13) 0.092(14) 0.078(12) -0.011(10) -0.041(11) 0.008(10)
N6 0.085(14) 0.044(10) 0.053(10) -0.004(8) -0.049(10) 0.036(9)
N7 0.074(14) 0.086(16) 0.055(12) -0.019(10) -0.019(10) -0.022(12)
N8 0.113(18) 0.045(10) 0.066(9) -0.013(8) -0.038(11) 0.024(9)
N9 0.060(9) 0.050(8) 0.063(10) -0.003(8) -0.044(8) 0.003(7)
N10 0.048(10) 0.030(8) 0.056(9) -0.012(7) -0.027(8) 0.015(7)
N11 0.053(12) 0.064(12) 0.074(12) 0.012(10) -0.038(10) 0.000(9)
N12 0.069(13) 0.066(12) 0.057(10) 0.004(9) -0.023(9) 0.007(9)
C1 0.076(15) 0.045(10) 0.075(14) 0.001(10) -0.045(12) 0.023(10)
C2 0.047(10) 0.087(14) 0.051(10) 0.011(9) -0.021(8) 0.009(9)
C3 0.085(18) 0.13(2) 0.054(13) -0.002(15) -0.004(12) 0.038(16)
C4 0.053(15) 0.14(3) 0.086(16) -0.073(18) -0.029(13) 0.005(15)
C5 0.029(8) 0.043(9) 0.067(10) -0.012(8) -0.032(7) 0.012(7)
C6 0.047(11) 0.053(10) 0.052(10) -0.021(8) -0.029(9) 0.014(9)
C7 0.073(14) 0.031(9) 0.050(10) -0.001(8) -0.020(9) 0.028(9)
C8 0.037(9) 0.038(8) 0.060(10) -0.003(8) -0.024(8) 0.009(7)
C9 0.055(13) 0.064(13) 0.069(13) -0.028(11) -0.026(11) 0.005(10)
C10 0.086(17) 0.046(12) 0.057(12) -0.002(10) -0.043(12) 0.019(11)
C11 0.040(11) 0.076(14) 0.069(12) -0.034(11) -0.025(9) 0.009(10)
C12 0.054(12) 0.057(12) 0.051(10) -0.003(9) -0.018(9) 0.017(9)
C13 0.064(14) 0.078(16) 0.078(14) -0.027(13) -0.038(11) -0.009(11)
C14 0.062(14) 0.080(16) 0.048(10) -0.022(10) -0.014(9) -0.020(11)
C15 0.089(17) 0.051(12) 0.072(13) -0.007(10) -0.054(13) -0.008(11)
C16 0.081(15) 0.048(11) 0.060(11) 0.004(9) -0.049(11) -0.005(10)
C17 0.035(10) 0.090(16) 0.046(10) -0.020(10) -0.015(8) 0.007(10)
C18 0.22(4) 0.053(13) 0.059(14) -0.009(11) -0.044(18) 0.000(17)
C19 0.082(15) 0.059(12) 0.073(13) 0.007(10) -0.036(11) -0.017(11)
C20 0.070(15) 0.080(16) 0.089(16) -0.022(14) -0.046(13) 0.001(13)
C21 0.11(2) 0.053(12) 0.084(15) -0.019(12) -0.061(15) 0.059(13)
C22 0.15(3) 0.10(2) 0.078(16) -0.022(15) -0.045(18) 0.051(19)
C23 0.31(6) 0.12(3) 0.10(2) -0.06(2) -0.12(3) 0.14(3)
C24 0.060(16) 0.095(19) 0.071(15) -0.028(14) -0.011(12) 0.026(14)
C25 0.076(18) 0.091(19) 0.063(13) -0.009(13) -0.025(12) 0.018(14)
C26 0.075(17) 0.10(2) 0.062(14) -0.028(14) -0.005(12) 0.026(14)
C27 0.08(2) 0.14(4) 0.22(5) 0.03(3) -0.05(3) 0.00(2)
C28 0.058(15) 0.09(2) 0.16(3) -0.05(2) -0.032(18) 0.010(14)
C29 0.084(19) 0.072(16) 0.065(13) -0.027(12) -0.021(13) 0.023(13)
C30 0.051(12) 0.064(12) 0.042(9) -0.020(9) -0.013(8) 0.021(9)
C31 0.041(12) 0.081(16) 0.059(12) -0.043(12) 0.001(10) 0.010(11)
C32 0.080(19) 0.11(2) 0.075(16) -0.048(16) -0.033(14) 0.063(17)
C33 0.037(9) 0.101(19) 0.043(10) -0.035(12) -0.016(8) 0.021(11)
C34 0.090(19) 0.050(12) 0.063(13) -0.010(10) -0.024(13) 0.022(12)
C35 0.070(15) 0.085(16) 0.071(13) -0.041(12) -0.039(11) 0.020(12)
C36 0.071(14) 0.044(10) 0.066(11) 0.001(9) -0.045(11) 0.006(10)
C37 0.061(14) 0.088(15) 0.088(14) -0.019(12) -0.049(12) 0.000(12)
C38 0.31(6) 0.18(4) 0.12(3) -0.06(3) -0.16(4) 0.15(4)
C39 0.101(19) 0.15(2) 0.087(15) -0.073(17) -0.062(15) 0.073(17)
C40 0.060(15) 0.13(3) 0.081(18) 0.012(17) -0.023(13) 0.006(15)
C41 0.14(3) 0.086(16) 0.090(14) -0.029(14) -0.069(18) 0.039(15)
C42 0.16(3) 0.074(14) 0.083(15) -0.021(11) -0.078(18) 0.017(14)
C43 0.064(14) 0.067(13) 0.070(12) 0.007(10) -0.032(12) 0.002(10)
C44 0.060(13) 0.093(14) 0.073(12) -0.025(11) -0.037(12) 0.028(11)
C45 0.061(13) 0.082(13) 0.054(11) 0.008(8) -0.028(10) -0.009(10)
C46 0.067(17) 0.069(18) 0.088(19) -0.032(15) -0.004(14) 0.008(13)
C47 0.075(16) 0.051(13) 0.053(12) -0.012(10) -0.011(11) 0.001(11)
C48 0.084(16) 0.041(11) 0.067(14) 0.004(10) -0.049(13) -0.013(10)
C49 0.076(15) 0.041(11) 0.087(15) 0.003(11) -0.039(13) 0.002(10)
C50 0.064(14) 0.066(14) 0.108(19) 0.007(13) -0.057(14) 0.000(11)
C51 0.041(11) 0.071(14) 0.049(11) -0.018(10) -0.008(9) -0.012(10)
C52 0.077(17) 0.052(13) 0.056(13) -0.009(11) -0.034(12) -0.002(11)
C53 0.030(10) 0.064(14) 0.049(11) -0.006(10) -0.017(9) 0.001(9)
C54 0.082(17) 0.056(14) 0.077(16) -0.006(12) -0.050(14) 0.021(12)
C55 0.087(18) 0.064(14) 0.089(16) -0.026(12) -0.058(15) -0.005(12)
C56 0.079(17) 0.071(17) 0.105(19) -0.027(15) -0.045(15) -0.010(13)
C57 0.053(12) 0.079(16) 0.042(10) -0.030(10) -0.020(9) 0.021(11)
C58 0.11(2) 0.046(12) 0.055(12) -0.019(10) -0.044(13) 0.016(12)
C59 0.087(18) 0.060(15) 0.064(13) -0.014(12) -0.060(13) 0.027(13)
C60 0.39(6) 0.093(19) 0.081(11) -0.044(14) -0.11(3) 0.14(2)
C61 0.22(4) 0.089(18) 0.049(9) -0.015(10) -0.025(15) 0.09(2)
C62 0.094(18) 0.049(11) 0.057(8) -0.023(8) -0.029(11) 0.015(9)
C63 0.12(2) 0.084(14) 0.054(8) -0.022(11) -0.024(13) 0.059(13)
C64 0.11(2) 0.108(17) 0.073(11) -0.038(10) -0.044(14) 0.075(16)
C65 0.092(14) 0.049(11) 0.062(14) -0.011(10) -0.014(12) 0.003(9)
C66 0.075(12) 0.055(11) 0.068(14) 0.016(11) -0.018(12) 0.016(9)
C67 0.058(10) 0.064(11) 0.050(11) -0.001(10) -0.020(9) 0.009(9)
C68 0.054(10) 0.056(11) 0.113(19) 0.001(11) -0.042(12) 0.015(7)
C69 0.050(10) 0.043(9) 0.092(16) 0.000(9) -0.016(11) 0.014(7)
C70 0.047(12) 0.054(13) 0.040(10) -0.004(10) -0.007(9) 0.011(9)
C71 0.051(13) 0.042(12) 0.059(13) -0.003(10) -0.018(11) 0.020(9)
C72 0.048(12) 0.052(13) 0.075(14) -0.027(11) -0.042(11) 0.030(10)
C73 0.056(14) 0.053(14) 0.066(14) -0.009(12) -0.033(12) 0.023(11)
C74 0.030(10) 0.033(10) 0.093(16) 0.021(11) -0.025(10) 0.004(8)
C75 0.073(15) 0.026(9) 0.061(13) 0.003(10) -0.029(11) 0.020(9)
C76 0.068(16) 0.058(15) 0.037(10) -0.012(10) -0.038(11) 0.018(12)
C77 0.038(12) 0.019(9) 0.062(13) -0.003(9) -0.019(10) 0.017(8)
C78 0.049(12) 0.079(16) 0.034(10) -0.018(10) -0.021(9) 0.013(10)
C79 0.068(15) 0.048(12) 0.036(10) -0.017(9) -0.026(9) 0.037(10)
C80 0.045(13) 0.050(13) 0.076(15) -0.008(12) -0.041(12) 0.022(10)
C81 0.054(13) 0.045(12) 0.038(10) 0.002(9) -0.017(9) 0.023(9)
C82 0.052(14) 0.070(16) 0.080(16) -0.020(14) -0.043(13) 0.012(12)
C83 0.060(14) 0.041(12) 0.103(17) -0.004(12) -0.060(13) 0.012(10)
C84 0.048(12) 0.094(17) 0.074(15) -0.011(13) -0.038(11) 0.014(11)
C85 0.065(14) 0.060(13) 0.077(15) -0.033(12) -0.043(12) 0.023(10)
C86 0.039(10) 0.030(9) 0.080(13) 0.008(9) -0.034(10) -0.005(8)
C87 0.065(13) 0.048(11) 0.080(14) -0.029(10) -0.035(11) 0.012(9)
C88 0.067(15) 0.11(2) 0.094(18) -0.065(17) -0.031(14) 0.022(14)
O27 0.134(16) 0.084(12) 0.129(15) -0.002(11) -0.058(13) -0.004(10)
N13 0.148(19) 0.134(19) 0.124(19) -0.058(14) -0.047(17) 0.016(16)
C89 0.17(2) 0.061(14) 0.14(2) -0.018(15) -0.09(2) 0.019(15)
C90 0.29(5) 0.13(3) 0.14(3) -0.055(18) -0.03(3) -0.07(3)
C91 0.15(3) 0.46(9) 0.072(19) -0.02(3) -0.05(2) 0.07(4)
O28 0.116(12) 0.134(12) 0.157(12) -0.089(10) -0.076(10) 0.049(9)
O26 0.203(19) 0.168(18) 0.173(18) -0.010(13) -0.065(13) -0.030(13)

loop_
_atom_type_symbol
_atom_type_description
_atom_type_scat_dispersion_real
_atom_type_scat_dispersion_imag
_atom_type_scat_source
C C 0.0030 0.0020 'International Tables Vol C Tables 4.2.6.8 and 6.1.1.4'
H H 0.0000 0.0000 'International Tables Vol C Tables 4.2.6.8 and 6.1.1.4'
Cd Cd -0.8050 1.2290 'International Tables Vol C Tables 4.2.6.8 and 6.1.1.4'
N N 0.0070 0.0030 'International Tables Vol C Tables 4.2.6.8 and 6.1.1.4'
O O 0.0120 0.0060 'International Tables Vol C Tables 4.2.6.8 and 6.1.1.4'

loop_
_geom_angle_atom_site_label_1
_geom_angle_atom_site_label_2
_geom_angle_atom_site_label_3
_geom_angle
_geom_angle_site_symmetry_1
_geom_angle_site_symmetry_3
O1 Cd1 O9 172.5(6) . .
O1 Cd1 C21 161.5(6) . .
O2 Cd1 O1 52.3(6) . .
O2 Cd1 O9 135.2(6) . .
O2 Cd1 O25 88.5(7) . .
O2 Cd1 N12 93.1(8) . 1_355
O2 Cd1 C21 109.4(6) . .
O9 Cd1 C21 26.0(6) . .
O10 Cd1 O1 134.1(7) . .
O10 Cd1 O2 82.0(7) . .
O10 Cd1 O9 53.4(7) . .
O10 Cd1 O25 91.4(8) . .
O10 Cd1 N8 137.3(8) . 1_474
O10 Cd1 N12 93.9(8) . 1_355
O10 Cd1 C21 27.5(7) . .
O25 Cd1 O1 84.4(8) . .
O25 Cd1 O9 96.2(7) . .
O25 Cd1 N12 174.6(7) . 1_355
O25 Cd1 C21 93.3(8) . .
N8 Cd1 O1 87.9(7) 1_474 .
N8 Cd1 O2 140.0(7) 1_474 .
N8 Cd1 O9 84.8(7) 1_474 .
N8 Cd1 O25 84.2(8) 1_474 .
N8 Cd1 N12 91.2(9) 1_474 1_355
N8 Cd1 C21 110.2(7) 1_474 .
N12 Cd1 O1 92.6(8) 1_355 .
N12 Cd1 O9 86.2(7) 1_355 .
N12 Cd1 C21 91.0(8) 1_355 .
O7 Cd2 O8 53.9(6) . .
O7 Cd2 N5 140.0(7) . .
O7 Cd2 N9 98.2(6) . .
O7 Cd2 C20 25.4(7) . .
O7 Cd2 O26 81.5(8) . .
O8 Cd2 C20 28.5(7) . .
O15 Cd2 O7 86.0(6) . .
O15 Cd2 O8 138.5(6) . .
O15 Cd2 N5 133.0(8) . .
O15 Cd2 N9 86.4(7) . .
O15 Cd2 C20 110.8(8) . .
O15 Cd2 O26 79.2(8) . .
N5 Cd2 O8 88.4(7) . .
N5 Cd2 N9 93.6(7) . .
N5 Cd2 C20 116.0(9) . .
N5 Cd2 O26 95.8(9) . .
N9 Cd2 O8 89.3(6) . .
N9 Cd2 C20 94.2(7) . .
N9 Cd2 O26 165.6(8) . .
O26 Cd2 O8 101.9(8) . .
O26 Cd2 C20 91.5(9) . .
C1 O1 Cd1 87.3(15) . .
C1 O2 Cd1 98.2(12) . .
C20 O7 Cd2 99.4(16) . .
C20 O8 Cd2 82.5(15) . .
C21 O9 Cd1 83.8(16) . .
C21 O10 Cd1 98.2(16) . .
C40 O15 Cd2 104(2) . .
Cd1 O25 H25A 128(6) . .
Cd1 O25 H25B 128(6) . .
H25A O25 H25B 102(7) . .
C4 N1 C2 117.3(17) . .
C4 N1 C5 125.0(18) . .
C5 N1 C2 117.1(16) . .
C16 N2 C19 116.7(18) . .
C17 N2 C16 124.2(19) . .
C17 N2 C19 119(2) . .
C24 N3 C22 109(3) . .
C25 N3 C22 123(4) . .
C25 N3 C24 128(3) . .
C36 N4 C39 116(3) . .
C37 N4 C36 128(2) . .
C37 N4 C39 115(2) . .
C41 N5 Cd2 119(2) . .
C41 N5 C45 120(3) . .
C45 N5 Cd2 120.4(17) . .
C46 N6 C43 119(2) . .
C47 N6 C43 116(2) . .
C47 N6 C46 124(2) . .
C59 N7 C58 121(2) . .
C59 N7 C62 119(2) . .
C62 N7 C58 120(2) . .
C60 N8 Cd1 124(2) . 1_636
C60 N8 C64 112(2) . .
C64 N8 Cd1 123.0(18) . 1_636
C65 N9 Cd2 117.8(15) . .
C69 N9 Cd2 123.3(16) . .
C69 N9 C65 118(2) . .
C67 N10 C70 117.6(17) . .
C67 N10 C71 116.3(17) . .
C70 N10 C71 125.8(17) . .
C82 N11 C83 122.1(19) . .
C82 N11 C86 121.5(17) . .
C83 N11 C86 116.3(17) . .
C84 N12 Cd1 123.1(18) . 1_755
C88 N12 Cd1 120.2(19) . 1_755
C88 N12 C84 117(2) . .
O1 C1 O2 122(2) . .
O1 C1 C2 120(2) . .
O2 C1 C2 117.9(16) . .
N1 C2 C1 112.7(15) . .
N1 C2 H2 105.5 . .
N1 C2 C3 110.8(19) . .
C1 C2 H2 105.5 . .
C1 C2 C3 115.9(18) . .
C3 C2 H2 105.5 . .
C2 C3 H3A 109.5 . .
C2 C3 H3B 109.5 . .
C2 C3 H3C 109.5 . .
H3A C3 H3B 109.5 . .
H3A C3 H3C 109.5 . .
H3B C3 H3C 109.5 . .
O3 C4 N1 121(3) . .
O3 C4 C12 124(3) . .
N1 C4 C12 115.9(18) . .
O4 C5 N1 121.3(16) . .
O4 C5 C6 125.3(15) . .
N1 C5 C6 113.4(15) . .
C7 C6 C5 115.3(17) . .
C11 C6 C5 123.6(17) . .
C11 C6 C7 120.7(18) . .
C6 C7 H7 119.5 . .
C6 C7 C8 120.9(19) . .
C8 C7 H7 119.5 . .
C7 C8 H8 121.8 . .
C9 C8 C7 116.3(19) . .
C9 C8 H8 121.8 . .
C8 C9 C10 121(2) . .
C8 C9 C17 121(2) . .
C10 C9 C17 117.6(19) . .
C11 C10 C9 118(2) . .
C15 C10 C9 120.6(18) . .
C15 C10 C11 120(2) . .
C6 C11 C10 121.9(19) . .
C6 C11 C12 120.0(19) . .
C10 C11 C12 118.1(19) . .
C11 C12 C4 120.6(19) . .
C13 C12 C4 119.8(19) . .
C13 C12 C11 119.6(19) . .
C12 C13 H13 120.0 . .
C12 C13 C14 120(2) . .
C14 C13 H13 120.0 . .
C13 C14 H14 119.8 . .
C15 C14 C13 120.5(19) . .
C15 C14 H14 119.8 . .
C10 C15 C16 120.7(19) . .
C14 C15 C10 121(2) . .
C14 C15 C16 118.0(19) . .
O5 C16 N2 120.5(19) . .
O5 C16 C15 123(2) . .
N2 C16 C15 116.4(18) . .
O6 C17 N2 119(2) . .
O6 C17 C9 121(2) . .
N2 C17 C9 119.1(19) . .
H18A C18 H18B 109.5 . .
H18A C18 H18C 109.5 . .
H18B C18 H18C 109.5 . .
C19 C18 H18A 109.5 . .
C19 C18 H18B 109.5 . .
C19 C18 H18C 109.5 . .
N2 C19 H19 106.1 . .
C18 C19 N2 111.4(19) . .
C18 C19 H19 106.1 . .
C18 C19 C20 120(2) . .
C20 C19 N2 106.1(18) . .
C20 C19 H19 106.1 . .
O7 C20 Cd2 55.2(13) . .
O7 C20 O8 124(2) . .
O7 C20 C19 123(2) . .
O8 C20 Cd2 69.0(13) . .
O8 C20 C19 113(2) . .
C19 C20 Cd2 175.4(17) . .
O9 C21 Cd1 70.2(15) . .
O9 C21 O10 124(2) . .
O9 C21 C22 117(2) . .
O10 C21 Cd1 54.3(13) . .
O10 C21 C22 117(2) . .
C22 C21 Cd1 168.6(17) . .
N3 C22 C21 112(2) . .
N3 C22 H22 107.0 . .
C21 C22 H22 107.0 . .
C23 C22 N3 113(3) . .
C23 C22 C21 110(2) . .
C23 C22 H22 107.0 . .
C22 C23 H23A 109.5 . .
C22 C23 H23B 109.5 . .
C22 C23 H23C 109.5 . .
H23A C23 H23B 109.5 . .
H23A C23 H23C 109.5 . .
H23B C23 H23C 109.5 . .
O11 C24 N3 128(3) . .
O11 C24 C32 122(3) . .
N3 C24 C32 110(3) . .
O12 C25 N3 126(3) . .
O12 C25 C26 115(3) . .
N3 C25 C26 119(3) . .
C27 C26 C25 121(3) . .
C31 C26 C25 117(3) . .
C31 C26 C27 123(3) . .
C26 C27 H27 121.7 . .
C28 C27 C26 117(3) . .
C28 C27 H27 121.7 . .
C27 C28 H28 119.0 . .
C29 C28 C27 122(3) . .
C29 C28 H28 119.0 . .
C28 C29 C30 123(2) . .
C28 C29 C37 121(3) . .
C30 C29 C37 116(2) . .
C29 C30 C31 117(2) . .
C35 C30 C29 121(2) . .
C35 C30 C31 121(2) . .
C26 C31 C30 118(2) . .
C32 C31 C26 120(3) . .
C32 C31 C30 122(2) . .
C24 C32 C33 120(3) . .
C31 C32 C24 125(3) . .
C31 C32 C33 115(2) . .
C32 C33 H33 119.7 . .
C34 C33 C32 121(2) . .
C34 C33 H33 119.7 . .
C33 C34 H34 118.6 . .
C35 C34 C33 123(2) . .
C35 C34 H34 118.6 . .
C30 C35 C36 125(2) . .
C34 C35 C30 118(2) . .
C34 C35 C36 117(2) . .
O13 C36 N4 120(2) . .
O13 C36 C35 128(2) . .
C35 C36 N4 112(2) . .
O14 C37 N4 122(2) . .
O14 C37 C29 122(2) . .
N4 C37 C29 116(2) . .
H38A C38 H38B 109.5 . .
H38A C38 H38C 109.5 . .
H38B C38 H38C 109.5 . .
C39 C38 H38A 109.5 . .
C39 C38 H38B 109.5 . .
C39 C38 H38C 109.5 . .
N4 C39 C38 115(2) . .
N4 C39 H39 107.2 . .
C38 C39 H39 107.2 . .
C40 C39 N4 112.4(19) . .
C40 C39 C38 108(3) . .
C40 C39 H39 107.2 . .
O15 C40 O16 123(4) . .
O15 C40 C39 119(3) . .
O16 C40 C39 118(3) . .
N5 C41 H41 121.3 . .
C42 C41 N5 117(3) . .
C42 C41 H41 121.3 . .
C41 C42 H42 117.7 . .
C41 C42 C43 125(3) . .
C43 C42 H42 117.7 . .
C42 C43 N6 123(2) . .
C44 C43 N6 122(3) . .
C44 C43 C42 115(3) . .
C43 C44 H44 119.0 . .
C45 C44 C43 122(3) . .
C45 C44 H44 119.0 . .
N5 C45 H45 119.8 . .
C44 C45 N5 120(2) . .
C44 C45 H45 119.8 . .
O17 C46 N6 115(3) . .
O17 C46 C54 128(3) . .
C54 C46 N6 117(3) . .
O18 C47 N6 119.8(18) . .
O18 C47 C48 124(2) . .
N6 C47 C48 116.5(19) . .
C49 C48 C47 120.2(18) . .
C49 C48 C53 122.1(17) . .
C53 C48 C47 117.7(19) . .
C48 C49 H49 120.2 . .
C50 C49 C48 119.7(19) . .
C50 C49 H49 120.2 . .
C49 C50 H50 119.7 . .
C49 C50 C51 121(2) . .
C51 C50 H50 119.7 . .
C50 C51 C52 119(2) . .
C50 C51 C59 122.8(19) . .
C52 C51 C59 118.4(19) . .
C53 C52 C51 121.8(19) . .
C57 C52 C51 120(2) . .
C57 C52 C53 118.4(17) . .
C52 C53 C48 116.9(16) . .
C54 C53 C48 122(2) . .
C54 C53 C52 120.8(17) . .
C53 C54 C46 122(2) . .
C55 C54 C46 117(2) . .
C55 C54 C53 121(2) . .
C54 C55 H55 120.6 . .
C54 C55 C56 119(2) . .
C56 C55 H55 120.6 . .
C55 C56 H56 118.7 . .
C55 C56 C57 123(2) . .
C57 C56 H56 118.7 . .
C52 C57 C58 121(2) . .
C56 C57 C52 118(2) . .
C56 C57 C58 121(2) . .
O19 C58 N7 119(2) . .
O19 C58 C57 122(3) . .
C57 C58 N7 119(2) . .
O20 C59 N7 121(2) . .
O20 C59 C51 118(2) . .
N7 C59 C51 122(2) . .
N8 C60 H60 114.3 . .
N8 C60 C61 131(3) . .
C61 C60 H60 114.3 . .
C60 C61 H61 123.7 . .
C62 C61 C60 113(2) . .
C62 C61 H61 123.7 . .
N7 C62 C61 119(2) . .
N7 C62 C63 120(2) . .
C61 C62 C63 121(3) . .
C62 C63 H63 121.3 . .
C62 C63 C64 117(2) . .
C64 C63 H63 121.3 . .
N8 C64 C63 125(2) . .
N8 C64 H64 117.6 . .
C63 C64 H64 117.6 . .
N9 C65 C66 118(2) . .
C65 C66 H66 119.5 . .
C67 C66 C65 121(2) . .
C67 C66 H66 119.5 . .
N10 C67 C66 119(2) . .
N10 C67 C68 128(2) . .
C68 C67 C66 113(2) . .
C67 C68 H68 118.0 . .
C69 C68 C67 124(2) . .
C69 C68 H68 118.0 . .
N9 C69 C68 125(2) . .
N9 C69 H69 117.4 . .
C68 C69 H69 117.4 . .
O22 C70 N10 119(2) . .
O22 C70 C78 123(2) . .
N10 C70 C78 116.8(18) . .
O21 C71 N10 119(2) . .
O21 C71 C72 124.6(18) . .
N10 C71 C72 115.8(17) . .
C73 C72 C71 118.6(18) . .
C73 C72 C77 120(2) . .
C77 C72 C71 121(2) . .
C72 C73 H73 119.3 . .
C72 C73 C74 121.4(19) . .
C74 C73 H73 119.3 . .
C73 C74 H74 121.6 . .
C75 C74 C73 116.8(19) . .
C75 C74 H74 121.6 . .
C74 C75 C76 123(2) . .
C74 C75 C83 117.3(18) . .
C76 C75 C83 119.1(19) . .
C77 C76 C75 117.3(16) . .
C77 C76 C81 121.1(17) . .
C81 C76 C75 122(2) . .
C72 C77 C78 119(2) . .
C76 C77 C72 121.1(15) . .
C76 C77 C78 119.6(15) . .
C77 C78 C70 120.8(17) . .
C79 C78 C70 123(2) . .
C79 C78 C77 116(2) . .
C78 C79 H79 118.0 . .
C80 C79 C78 124(2) . .
C80 C79 H79 118.0 . .
C79 C80 H80 120.1 . .
C79 C80 C81 119.8(18) . .
C81 C80 H80 120.1 . .
C76 C81 C82 119(2) . .
C80 C81 C76 118(2) . .
C80 C81 C82 121.9(18) . .
O24 C82 N11 119(2) . .
O24 C82 C81 121(2) . .
N11 C82 C81 119.5(19) . .
O23 C83 N11 119.3(19) . .
O23 C83 C75 122.9(18) . .
C75 C83 N11 117.7(18) . .
N12 C84 H84 116.2 . .
C85 C84 N12 128(3) . .
C85 C84 H84 116.2 . .
C84 C85 H85 123.6 . .
C84 C85 C86 113(2) . .
C86 C85 H85 123.6 . .
C85 C86 N11 118(2) . .
C87 C86 N11 115.9(19) . .
C87 C86 C85 126.4(19) . .
C86 C87 H87 121.6 . .
C86 C87 C88 116.7(19) . .
C88 C87 H87 121.6 . .
N12 C88 C87 120(2) . .
N12 C88 H88 120.2 . .
C87 C88 H88 120.2 . .
C89 N13 C90 102(3) . .
C89 N13 C91 134(3) . .
C90 N13 C91 123(4) . .
O27 C89 N13 132(3) . .
O27 C89 H89 114.1 . .
N13 C89 H89 114.1 . .
N13 C90 H90A 109.5 . .
N13 C90 H90B 109.5 . .
N13 C90 H90C 109.5 . .
H90A C90 H90B 109.5 . .
H90A C90 H90C 109.5 . .
H90B C90 H90C 109.5 . .
N13 C91 H91A 109.5 . .
N13 C91 H91B 109.5 . .
N13 C91 H91C 109.5 . .
H91A C91 H91B 109.5 . .
H91A C91 H91C 109.5 . .
H91B C91 H91C 109.5 . .
H28A O28 H28B 116(8) . .
Cd2 O26 H26A 113(4) . .
Cd2 O26 H26B 113(3) . .
H26A O26 H26B 105(6) . .

loop_
_geom_bond_atom_site_label_1
_geom_bond_atom_site_label_2
_geom_bond_distance
_geom_bond_site_symmetry_2
Cd1 O1 2.58(2) .
Cd1 O2 2.310(15) .
Cd1 O9 2.59(2) .
Cd1 O10 2.25(2) .
Cd1 O25 2.314(15) .
Cd1 N8 2.25(2) 1_474
Cd1 N12 2.32(2) 1_355
Cd1 C21 2.74(2) .
Cd2 O7 2.261(14) .
Cd2 O8 2.558(16) .
Cd2 O15 2.26(2) .
Cd2 N5 2.33(2) .
Cd2 N9 2.398(18) .
Cd2 C20 2.72(3) .
Cd2 O26 2.55(3) .
O1 C1 1.20(3) .
O2 C1 1.27(3) .
O3 C4 1.23(2) .
O4 C5 1.19(2) .
O5 C16 1.26(3) .
O6 C17 1.24(2) .
O7 C20 1.18(3) .
O8 C20 1.31(3) .
O9 C21 1.21(3) .
O10 C21 1.28(3) .
O11 C24 1.14(3) .
O12 C25 1.18(3) .
O13 C36 1.15(3) .
O14 C37 1.19(3) .
O15 C40 1.22(4) .
O16 C40 1.22(4) .
O17 C46 1.24(4) .
O18 C47 1.24(3) .
O19 C58 1.21(3) .
O20 C59 1.24(2) .
O21 C71 1.21(3) .
O22 C70 1.21(3) .
O23 C83 1.21(3) .
O24 C82 1.23(3) .
O25 H25A 0.85(3) .
O25 H25B 0.84(3) .
N1 C2 1.48(3) .
N1 C4 1.37(4) .
N1 C5 1.46(2) .
N2 C16 1.43(3) .
N2 C17 1.32(3) .
N2 C19 1.53(3) .
N3 C22 1.53(4) .
N3 C24 1.43(5) .
N3 C25 1.29(4) .
N4 C36 1.43(3) .
N4 C37 1.38(4) .
N4 C39 1.55(4) .
N5 C41 1.33(4) .
N5 C45 1.34(4) .
N6 C43 1.48(3) .
N6 C46 1.44(4) .
N6 C47 1.39(3) .
N7 C58 1.44(4) .
N7 C59 1.32(3) .
N7 C62 1.36(4) .
N8 C60 1.31(4) .
N8 C64 1.33(3) .
N9 C65 1.36(4) .
N9 C69 1.28(3) .
N10 C67 1.33(3) .
N10 C70 1.37(3) .
N10 C71 1.42(2) .
N11 C82 1.38(3) .
N11 C83 1.47(3) .
N11 C86 1.52(3) .
N12 C84 1.44(4) .
N12 C88 1.29(3) .
C1 C2 1.52(3) .
C2 H2 1.0000 .
C2 C3 1.52(2) .
C3 H3A 0.9800 .
C3 H3B 0.9800 .
C3 H3C 0.9800 .
C4 C12 1.47(4) .
C5 C6 1.48(3) .
C6 C7 1.39(3) .
C6 C11 1.33(3) .
C7 H7 0.9500 .
C7 C8 1.45(3) .
C8 H8 0.9500 .
C8 C9 1.40(3) .
C9 C10 1.42(3) .
C9 C17 1.50(3) .
C10 C11 1.41(2) .
C10 C15 1.40(3) .
C11 C12 1.43(2) .
C12 C13 1.41(3) .
C13 H13 0.9500 .
C13 C14 1.41(2) .
C14 H14 0.9500 .
C14 C15 1.35(2) .
C15 C16 1.45(3) .
C18 H18A 0.9800 .
C18 H18B 0.9800 .
C18 H18C 0.9800 .
C18 C19 1.52(3) .
C19 H19 1.0000 .
C19 C20 1.52(3) .
C21 C22 1.56(4) .
C22 H22 1.0000 .
C22 C23 1.49(3) .
C23 H23A 0.9800 .
C23 H23B 0.9800 .
C23 H23C 0.9800 .
C24 C32 1.49(3) .
C25 C26 1.50(3) .
C26 C27 1.45(5) .
C26 C31 1.42(4) .
C27 H27 0.9500 .
C27 C28 1.41(5) .
C28 H28 0.9500 .
C28 C29 1.35(4) .
C29 C30 1.43(4) .
C29 C37 1.51(2) .
C30 C31 1.45(3) .
C30 C35 1.39(3) .
C31 C32 1.35(4) .
C32 C33 1.50(4) .
C33 H33 0.9500 .
C33 C34 1.39(3) .
C34 H34 0.9500 .
C34 C35 1.35(3) .
C35 C36 1.43(3) .
C38 H38A 0.9800 .
C38 H38B 0.9800 .
C38 H38C 0.9800 .
C38 C39 1.61(5) .
C39 H39 1.0000 .
C39 C40 1.53(5) .
C41 H41 0.9500 .
C41 C42 1.31(4) .
C42 H42 0.9500 .
C42 C43 1.34(4) .
C43 C44 1.33(4) .
C44 H44 0.9500 .
C44 C45 1.30(4) .
C45 H45 0.9500 .
C46 C54 1.40(4) .
C47 C48 1.502(8) .
C48 C49 1.40(3) .
C48 C53 1.42(2) .
C49 H49 0.9500 .
C49 C50 1.39(3) .
C50 H50 0.9500 .
C50 C51 1.41(2) .
C51 C52 1.41(2) .
C51 C59 1.47(3) .
C52 C53 1.41(2) .
C52 C57 1.40(3) .
C53 C54 1.39(3) .
C54 C55 1.36(2) .
C55 H55 0.9500 .
C55 C56 1.37(2) .
C56 H56 0.9500 .
C56 C57 1.40(2) .
C57 C58 1.43(3) .
C60 H60 0.9500 .
C60 C61 1.44(4) .
C61 H61 0.9500 .
C61 C62 1.37(4) .
C62 C63 1.40(4) .
C63 H63 0.9500 .
C63 C64 1.43(4) .
C64 H64 0.9500 .
C65 C66 1.47(4) .
C66 H66 0.9500 .
C66 C67 1.42(4) .
C67 C68 1.36(3) .
C68 H68 0.9500 .
C68 C69 1.35(3) .
C69 H69 0.9500 .
C70 C78 1.47(3) .
C71 C72 1.47(3) .
C72 C73 1.36(3) .
C72 C77 1.41(3) .
C73 H73 0.9500 .
C73 C74 1.45(3) .
C74 H74 0.9500 .
C74 C75 1.36(3) .
C75 C76 1.43(3) .
C75 C83 1.46(3) .
C76 C77 1.39(2) .
C76 C81 1.42(3) .
C77 C78 1.43(3) .
C78 C79 1.40(2) .
C79 H79 0.9500 .
C79 C80 1.36(3) .
C80 H80 0.9500 .
C80 C81 1.39(3) .
C81 C82 1.47(3) .
C84 H84 0.9500 .
C84 C85 1.27(3) .
C85 H85 0.9500 .
C85 C86 1.42(3) .
C86 C87 1.28(3) .
C87 H87 0.9500 .
C87 C88 1.49(4) .
C88 H88 0.9500 .
O27 C89 1.19(4) .
N13 C89 1.35(5) .
N13 C90 1.44(3) .
N13 C91 1.45(3) .
C89 H89 0.9500 .
C90 H90A 0.9800 .
C90 H90B 0.9800 .
C90 H90C 0.9800 .
C91 H91A 0.9800 .
C91 H91B 0.9800 .
C91 H91C 0.9800 .
O28 H28A 0.8400(16) .
O28 H28B 0.8400(17) .
O26 H26A 0.8400(16) .
O26 H26B 0.8400(16) .

loop_
_geom_torsion_atom_site_label_1
_geom_torsion_atom_site_label_2
_geom_torsion_atom_site_label_3
_geom_torsion_atom_site_label_4
_geom_torsion
_geom_torsion_site_symmetry_1
Cd1 O1 C1 O2 6(2) .
Cd1 O1 C1 C2 -176.2(19) .
Cd1 O2 C1 O1 -7(3) .
Cd1 O2 C1 C2 175.4(16) .
Cd1 O9 C21 O10 -4(3) .
Cd1 O9 C21 C22 -170(2) .
Cd1 O10 C21 O9 5(3) .
Cd1 O10 C21 C22 171(2) .
Cd1 N8 C60 C61 -174(5) 1_636
Cd1 N8 C64 C63 180(3) 1_636
Cd1 N12 C84 C85 179.2(19) 1_755
Cd1 N12 C88 C87 -179.3(18) 1_755
Cd1 C21 C22 N3 47(12) .
Cd1 C21 C22 C23 174(9) .
Cd2 O7 C20 O8 1(3) .
Cd2 O7 C20 C19 175.1(19) .
Cd2 O8 C20 O7 -1(2) .
Cd2 O8 C20 C19 -175.5(18) .
Cd2 O15 C40 O16 -11(3) .
Cd2 O15 C40 C39 164(2) .
Cd2 N5 C41 C42 178(3) .
Cd2 N5 C45 C44 -173.6(19) .
Cd2 N9 C65 C66 -169.0(16) .
Cd2 N9 C69 C68 173(2) .
O1 C1 C2 N1 -161(2) .
O1 C1 C2 C3 -32(3) .
O2 C1 C2 N1 16(3) .
O2 C1 C2 C3 145(2) .
O3 C4 C12 C11 -171(2) .
O3 C4 C12 C13 10(3) .
O4 C5 C6 C7 -2(3) .
O4 C5 C6 C11 -174.8(19) .
O9 C21 C22 N3 173(3) .
O9 C21 C22 C23 -60(4) .
O10 C21 C22 N3 6(4) .
O10 C21 C22 C23 133(3) .
O11 C24 C32 C31 173(3) .
O11 C24 C32 C33 -12(4) .
O12 C25 C26 C27 4(4) .
O12 C25 C26 C31 -171(2) .
O17 C46 C54 C53 -175(3) .
O17 C46 C54 C55 1(5) .
O18 C47 C48 C49 3(4) .
O18 C47 C48 C53 -178(2) .
O21 C71 C72 C73 13(4) .
O21 C71 C72 C77 -172(2) .
O22 C70 C78 C77 -172(2) .
O22 C70 C78 C79 10(3) .
N1 C4 C12 C11 11(3) .
N1 C4 C12 C13 -169(2) .
N1 C5 C6 C7 178.4(16) .
N1 C5 C6 C11 6(3) .
N2 C19 C20 O7 32(3) .
N2 C19 C20 O8 -153(2) .
N3 C24 C32 C31 -2(4) .
N3 C24 C32 C33 173(2) .
N3 C25 C26 C27 -170(4) .
N3 C25 C26 C31 15(4) .
N4 C39 C40 O15 13(4) .
N4 C39 C40 O16 -172(3) .
N5 C41 C42 C43 -4(6) .
N6 C43 C44 C45 180(2) .
N6 C46 C54 C53 7(4) .
N6 C46 C54 C55 -177(3) .
N6 C47 C48 C49 180(2) .
N6 C47 C48 C53 -1(3) .
N7 C62 C63 C64 -176(3) .
N8 C60 C61 C62 0(9) .
N9 C65 C66 C67 -1(4) .
N10 C67 C68 C69 -176(2) .
N10 C70 C78 C77 2(3) .
N10 C70 C78 C79 -175.1(18) .
N10 C71 C72 C73 -174(2) .
N10 C71 C72 C77 1(3) .
N11 C86 C87 C88 179(2) .
N12 C84 C85 C86 1(3) .
C2 N1 C4 O3 -3(3) .
C2 N1 C4 C12 176.3(17) .
C2 N1 C5 O4 -3(3) .
C2 N1 C5 C6 176.2(15) .
C4 N1 C2 C1 71(2) .
C4 N1 C2 C3 -61(2) .
C4 N1 C5 O4 -173.5(18) .
C4 N1 C5 C6 6(3) .
C4 C12 C13 C14 179.0(19) .
C5 N1 C2 C1 -100.5(19) .
C5 N1 C2 C3 127.9(18) .
C5 N1 C4 O3 167.5(19) .
C5 N1 C4 C12 -14(3) .
C5 C6 C7 C8 -177.9(16) .
C5 C6 C11 C10 169.3(19) .
C5 C6 C11 C12 -8(3) .
C6 C7 C8 C9 8(3) .
C6 C11 C12 C4 0(3) .
C6 C11 C12 C13 180(2) .
C7 C6 C11 C10 -3(3) .
C7 C6 C11 C12 179.4(19) .
C7 C8 C9 C10 -4(3) .
C7 C8 C9 C17 177.0(19) .
C8 C9 C10 C11 -3(3) .
C8 C9 C10 C15 -174(2) .
C8 C9 C17 O6 -4(3) .
C8 C9 C17 N2 -175(2) .
C9 C10 C11 C6 7(3) .
C9 C10 C11 C12 -175(2) .
C9 C10 C15 C14 176(2) .
C9 C10 C15 C16 -8(3) .
C10 C9 C17 O6 177(2) .
C10 C9 C17 N2 6(3) .
C10 C11 C12 C4 -178(2) .
C10 C11 C12 C13 2(3) .
C10 C15 C16 O5 -176(2) .
C10 C15 C16 N2 2(3) .
C11 C6 C7 C8 -5(3) .
C11 C10 C15 C14 5(4) .
C11 C10 C15 C16 -179(2) .
C11 C12 C13 C14 -1(3) .
C12 C13 C14 C15 2(3) .
C13 C14 C15 C10 -4(3) .
C13 C14 C15 C16 -179(2) .
C14 C15 C16 O5 0(4) .
C14 C15 C16 N2 178(2) .
C15 C10 C11 C6 178(2) .
C15 C10 C11 C12 -4(3) .
C16 N2 C17 O6 175(2) .
C16 N2 C17 C9 -13(3) .
C16 N2 C19 C18 110(2) .
C16 N2 C19 C20 -118(2) .
C17 N2 C16 O5 -172(2) .
C17 N2 C16 C15 9(3) .
C17 N2 C19 C18 -73(3) .
C17 N2 C19 C20 59(3) .
C17 C9 C10 C11 176(2) .
C17 C9 C10 C15 5(3) .
C18 C19 C20 O7 159(2) .
C18 C19 C20 O8 -26(3) .
C19 N2 C16 O5 4(3) .
C19 N2 C16 C15 -174.2(19) .
C19 N2 C17 O6 -1(3) .
C19 N2 C17 C9 170.2(19) .
C22 N3 C24 O11 9(4) .
C22 N3 C24 C32 -176(2) .
C22 N3 C25 O12 -2(5) .
C22 N3 C25 C26 170(2) .
C24 N3 C22 C21 -93(3) .
C24 N3 C22 C23 142(3) .
C24 N3 C25 O12 168(3) .
C24 N3 C25 C26 -20(5) .
C24 C32 C33 C34 -173(2) .
C25 N3 C22 C21 79(4) .
C25 N3 C22 C23 -47(4) .
C25 N3 C24 O11 -162(3) .
C25 N3 C24 C32 13(4) .
C25 C26 C27 C28 -180(3) .
C25 C26 C31 C30 -177(2) .
C25 C26 C31 C32 -6(3) .
C26 C27 C28 C29 4(6) .
C26 C31 C32 C24 0(4) .
C26 C31 C32 C33 -175(2) .
C27 C26 C31 C30 9(4) .
C27 C26 C31 C32 179(3) .
C27 C28 C29 C30 -7(5) .
C27 C28 C29 C37 177(4) .
C28 C29 C30 C31 10(3) .
C28 C29 C30 C35 -173(3) .
C28 C29 C37 O14 -16(4) .
C28 C29 C37 N4 166(3) .
C29 C30 C31 C26 -10(3) .
C29 C30 C31 C32 180(2) .
C29 C30 C35 C34 -173(2) .
C29 C30 C35 C36 2(3) .
C30 C29 C37 O14 168(2) .
C30 C29 C37 N4 -11(3) .
C30 C31 C32 C24 170(2) .
C30 C31 C32 C33 -5(3) .
C30 C35 C36 O13 176(2) .
C30 C35 C36 N4 -1(3) .
C31 C26 C27 C28 -5(6) .
C31 C30 C35 C34 4(3) .
C31 C30 C35 C36 179.5(19) .
C31 C32 C33 C34 2(3) .
C32 C33 C34 C35 4(3) .
C33 C34 C35 C30 -7(3) .
C33 C34 C35 C36 177.4(19) .
C34 C35 C36 O13 -9(3) .
C34 C35 C36 N4 174(2) .
C35 C30 C31 C26 172(2) .
C35 C30 C31 C32 2(3) .
C36 N4 C37 O14 -165(2) .
C36 N4 C37 C29 14(4) .
C36 N4 C39 C38 -57(3) .
C36 N4 C39 C40 67(3) .
C37 N4 C36 O13 175(2) .
C37 N4 C36 C35 -8(3) .
C37 N4 C39 C38 129(3) .
C37 N4 C39 C40 -108(3) .
C37 C29 C30 C31 -173.8(18) .
C37 C29 C30 C35 4(3) .
C38 C39 C40 O15 140(3) .
C38 C39 C40 O16 -44(4) .
C39 N4 C36 O13 2(3) .
C39 N4 C36 C35 178.6(18) .
C39 N4 C37 O14 9(3) .
C39 N4 C37 C29 -172.9(18) .
C41 N5 C45 C44 2(4) .
C41 C42 C43 N6 -175(3) .
C41 C42 C43 C44 1(5) .
C42 C43 C44 C45 4(4) .
C43 N6 C46 O17 0(4) .
C43 N6 C46 C54 179(2) .
C43 N6 C47 O18 -4(3) .
C43 N6 C47 C48 179(2) .
C43 C44 C45 N5 -5(4) .
C45 N5 C41 C42 2(5) .
C46 N6 C43 C42 105(3) .
C46 N6 C43 C44 -70(3) .
C46 N6 C47 O18 -178(2) .
C46 N6 C47 C48 5(3) .
C46 C54 C55 C56 -174(3) .
C47 N6 C43 C42 -69(4) .
C47 N6 C43 C44 116(3) .
C47 N6 C46 O17 173(3) .
C47 N6 C46 C54 -8(4) .
C47 C48 C49 C50 179(3) .
C47 C48 C53 C52 -178.3(19) .
C47 C48 C53 C54 0(4) .
C48 C49 C50 C51 2(4) .
C48 C53 C54 C46 -3(4) .
C48 C53 C54 C55 -179(3) .
C49 C48 C53 C52 1(3) .
C49 C48 C53 C54 179(3) .
C49 C50 C51 C52 -3(4) .
C49 C50 C51 C59 178(3) .
C50 C51 C52 C53 4(3) .
C50 C51 C52 C57 -177(2) .
C50 C51 C59 O20 -9(4) .
C50 C51 C59 N7 175(2) .
C51 C52 C53 C48 -2(3) .
C51 C52 C53 C54 179(3) .
C51 C52 C57 C56 180(2) .
C51 C52 C57 C58 3(4) .
C52 C51 C59 O20 173(2) .
C52 C51 C59 N7 -3(4) .
C52 C53 C54 C46 175(2) .
C52 C53 C54 C55 -1(4) .
C52 C57 C58 O19 177(3) .
C52 C57 C58 N7 -6(4) .
C53 C48 C49 C50 0(4) .
C53 C52 C57 C56 -1(3) .
C53 C52 C57 C58 -177.7(19) .
C53 C54 C55 C56 3(4) .
C54 C55 C56 C57 -4(5) .
C55 C56 C57 C52 3(4) .
C55 C56 C57 C58 180(3) .
C56 C57 C58 O19 0(4) .
C56 C57 C58 N7 178(2) .
C57 C52 C53 C48 178(3) .
C57 C52 C53 C54 0(3) .
C58 N7 C59 O20 -175(2) .
C58 N7 C59 C51 0(4) .
C58 N7 C62 C61 80(4) .
C58 N7 C62 C63 -99(3) .
C59 N7 C58 O19 -178(3) .
C59 N7 C58 C57 4(4) .
C59 N7 C62 C61 -97(4) .
C59 N7 C62 C63 84(4) .
C59 C51 C52 C53 -177.9(18) .
C59 C51 C52 C57 1(3) .
C60 N8 C64 C63 11(6) .
C60 C61 C62 N7 -179(4) .
C60 C61 C62 C63 0(6) .
C61 C62 C63 C64 5(5) .
C62 N7 C58 O19 5(4) .
C62 N7 C58 C57 -173(2) .
C62 N7 C59 O20 1(4) .
C62 N7 C59 C51 177(2) .
C62 C63 C64 N8 -11(5) .
C64 N8 C60 C61 -5(9) .
C65 N9 C69 C68 3(4) .
C65 C66 C67 N10 -180(2) .
C65 C66 C67 C68 -3(3) .
C66 C67 C68 C69 8(4) .
C67 N10 C70 O22 -1(3) .
C67 N10 C70 C78 -175.9(19) .
C67 N10 C71 O21 -12(3) .
C67 N10 C71 C72 174.4(19) .
C67 C68 C69 N9 -9(4) .
C69 N9 C65 C66 2(3) .
C70 N10 C67 C66 -55(3) .
C70 N10 C67 C68 129(3) .
C70 N10 C71 O21 174.4(19) .
C70 N10 C71 C72 1(3) .
C70 C78 C79 C80 -177(2) .
C71 N10 C67 C66 131(2) .
C71 N10 C67 C68 -45(3) .
C71 N10 C70 O22 172(2) .
C71 N10 C70 C78 -3(3) .
C71 C72 C73 C74 -177(2) .
C71 C72 C77 C76 178.6(16) .
C71 C72 C77 C78 -1(3) .
C72 C73 C74 C75 -5(4) .
C72 C77 C78 C70 0(3) .
C72 C77 C78 C79 177.1(19) .
C73 C72 C77 C76 -6(3) .
C73 C72 C77 C78 174(2) .
C73 C74 C75 C76 2(4) .
C73 C74 C75 C83 177(2) .
C74 C75 C76 C77 -1(3) .
C74 C75 C76 C81 179(2) .
C74 C75 C83 O23 3(4) .
C74 C75 C83 N11 -180(2) .
C75 C76 C77 C72 3(2) .
C75 C76 C77 C78 -177(2) .
C75 C76 C81 C80 175(2) .
C75 C76 C81 C82 2(3) .
C76 C75 C83 O23 178(2) .
C76 C75 C83 N11 -5(3) .
C76 C77 C78 C70 179.7(15) .
C76 C77 C78 C79 -3(2) .
C76 C81 C82 O24 179(2) .
C76 C81 C82 N11 -9(3) .
C77 C72 C73 C74 7(4) .
C77 C76 C81 C80 -5(3) .
C77 C76 C81 C82 -177.5(16) .
C77 C78 C79 C80 6(3) .
C78 C79 C80 C81 -8(3) .
C79 C80 C81 C76 7(3) .
C79 C80 C81 C82 180(2) .
C80 C81 C82 O24 7(4) .
C80 C81 C82 N11 179(2) .
C81 C76 C77 C72 -177(3) .
C81 C76 C77 C78 2(2) .
C82 N11 C83 O23 176(2) .
C82 N11 C83 C75 -2(4) .
C82 N11 C86 C85 -118(2) .
C82 N11 C86 C87 62(3) .
C83 N11 C82 O24 -179(2) .
C83 N11 C82 C81 9(4) .
C83 N11 C86 C85 59(3) .
C83 N11 C86 C87 -120(2) .
C83 C75 C76 C77 -175.6(18) .
C83 C75 C76 C81 5(3) .
C84 N12 C88 C87 2(4) .
C84 C85 C86 N11 -178.6(19) .
C84 C85 C86 C87 1(4) .
C85 C86 C87 C88 -1(4) .
C86 N11 C82 O24 -2(4) .
C86 N11 C82 C81 -175(2) .
C86 N11 C83 O23 -2(4) .
C86 N11 C83 C75 -179(2) .
C86 C87 C88 N12 -1(4) .
C88 N12 C84 C85 -2(4) .
C90 N13 C89 O27 -2(5) .
C91 N13 C89 O27 170(4) .
